data_4338472
loop_
_publ_author_name
'Lin, Rong-Guang'
'Xu, Gang'
'Lu, Gang'
'Wang, Ming-Sheng'
'Li, Pei-Xin'
'Guo, Guo-Cong'

_publ_section_title
;
 Photochromic Hybrid Containing In Situ-Generated Benzyl Viologen and
 Novel Trinuclear [Bi3Cl14](5-): Improved Photoresponsive Behavior by the
 \p&#x00B7;&#x00B7;&#x00B7;\p Interactions and Size Effect of Inorganic
 Oligomer.
;
_journal_issue 11
_journal_name_full 'Inorganic chemistry'
_journal_page_first 5538
_journal_page_last 5545
_journal_paper_doi 10.1021/ic5002144
_journal_volume 53
_journal_year 2014
_chemical_formula_moiety 'C67 H62 Bi3 Cl14 N5 O0.50'
_chemical_formula_sum 'C134 H124 Bi6 Cl28 N10 O'
_chemical_formula_weight 4136.91
_chemical_melting_point ?
_chemical_name_common 'C67 H62 Bi3 Cl14 N5 O0.50'
_chemical_name_systematic
;                                                              
 5(C24 H22 N2), 2(Bi3 Cl14), 2(C6H6CH2O)                       
;
_space_group_IT_number 13
_symmetry_cell_setting monoclinic
_symmetry_space_group_name_Hall '-P 2yc'
_symmetry_space_group_name_H-M 'P 1 2/c 1'
_atom_sites_solution_hydrogens geom
_atom_sites_solution_primary direct
_atom_sites_solution_secondary difmap
_audit_creation_method SHELXL-97
_cell_angle_alpha 90.00
_cell_angle_beta 101.738(4)
_cell_angle_gamma 90.00
_cell_formula_units_Z 2
_cell_length_a 24.430(5)
_cell_length_b 12.770(2)
_cell_length_c 23.873(5)
_cell_measurement_reflns_used 15577
_cell_measurement_temperature 293(2)
_cell_measurement_theta_max 27.4797
_cell_measurement_theta_min 3.0114
_cell_volume 7292(2)
_computing_structure_refinement 'SHELXL-97 (Sheldrick, 1997)'
_computing_structure_solution 'SHELXS-97 (Sheldrick, 1990)'
_diffrn_ambient_temperature 293(2)
_diffrn_measured_fraction_theta_full 0.977
_diffrn_measured_fraction_theta_max 0.977
_diffrn_measurement_device_type 'Rigaku AFC10'
_diffrn_measurement_method CCD_Profile_fitting
_diffrn_radiation_monochromator graphite
_diffrn_radiation_source 'fine-focus sealed tube'
_diffrn_radiation_type MoK\a
_diffrn_radiation_wavelength 0.71073
_diffrn_reflns_av_R_equivalents 0.0629
_diffrn_reflns_av_sigmaI/netI 0.0677
_diffrn_reflns_limit_h_max 29
_diffrn_reflns_limit_h_min -26
_diffrn_reflns_limit_k_max 15
_diffrn_reflns_limit_k_min -15
_diffrn_reflns_limit_l_max 28
_diffrn_reflns_limit_l_min -28
_diffrn_reflns_number 46712
_diffrn_reflns_theta_full 25.50
_diffrn_reflns_theta_max 25.50
_diffrn_reflns_theta_min 2.36
_exptl_absorpt_coefficient_mu 7.780
_exptl_absorpt_correction_T_max 0.1773
_exptl_absorpt_correction_T_min 0.1609
_exptl_absorpt_correction_type multi-scan
_exptl_crystal_colour yellow
_exptl_crystal_density_diffrn 1.884
_exptl_crystal_density_method 'not measured'
_exptl_crystal_description block
_exptl_crystal_F_000 3960
_exptl_crystal_size_max 0.37
_exptl_crystal_size_mid 0.35
_exptl_crystal_size_min 0.34
_refine_diff_density_max 3.087
_refine_diff_density_min -3.415
_refine_diff_density_rms 0.148
_refine_ls_extinction_method none
_refine_ls_goodness_of_fit_ref 1.043
_refine_ls_hydrogen_treatment constr
_refine_ls_matrix_type full
_refine_ls_number_parameters 801
_refine_ls_number_reflns 13291
_refine_ls_number_restraints 2
_refine_ls_restrained_S_all 1.043
_refine_ls_R_factor_all 0.0619
_refine_ls_R_factor_gt 0.0518
_refine_ls_shift/su_max 0.138
_refine_ls_shift/su_mean 0.003
_refine_ls_structure_factor_coef Fsqd
_refine_ls_weighting_details 'calc w=1/[\s^2^(Fo^2^)+(0.0318P)^2^+61.0188P] where P=(Fo^2^+2Fc^2^)/3'
_refine_ls_weighting_scheme calc
_refine_ls_wR_factor_gt 0.1109
_refine_ls_wR_factor_ref 0.1180
_reflns_number_gt 11603
_reflns_number_total 13291
_reflns_threshold_expression >2sigma(I)
_cod_data_source_file ic5002144_si_002.cif
_cod_data_source_block 2
_cod_depositor_comments
;
The following automatic conversions were performed:

'_chemical_melting_point' value 'not measured' was changed to '?' -
the value is undefined or not
given.

'_exptl_absorpt_correction_type' value 'Multi-scan' changed
to 'multi-scan' according to
/usr/data/users/saulius/crontab/automatic-downloads/rss-feeds/ACS/lib/dictionaries/cif_core.dic
dictionary named 'cif_core.dic' version 2.4.2 from 2011-04-26.

Automatic conversion script
Id: cif_fix_values 2281 2013-09-26 08:29:07Z andrius 

 Adding full bibliography for 4338471--4338472.cif.
;
_cod_original_sg_symbol_H-M p2/c
_cod_database_code 4338472

loop_
_symmetry_equiv_pos_as_xyz
'x, y, z'
'-x, y, -z+1/2'
'-x, -y, -z'
'x, -y, z-1/2'

loop_
_atom_site_label
_atom_site_type_symbol
_atom_site_fract_x
_atom_site_fract_y
_atom_site_fract_z
_atom_site_U_iso_or_equiv
_atom_site_adp_type
_atom_site_occupancy
_atom_site_symmetry_multiplicity
_atom_site_calc_flag
_atom_site_refinement_flags
Bi1 Bi 0.200142(5) 0.511015(10) -0.175476(6) 0.04287(4) Uani 1 1 d .
Cl1 Cl 0.10175(10) 0.5010(2) -0.15794(13) 0.0718(9) Uani 0.40 1 d P
Cl1' Cl 0.08970(13) 0.5218(3) -0.1928(2) 0.0864(15) Uani 0.30 1 d P
Cl1" Cl 0.10976(14) 0.5099(3) -0.13046(19) 0.0740(12) Uani 0.30 1 d P
Bi2 Bi 0.311299(5) 0.514926(9) -0.307586(5) 0.02879(3) Uani 1 1 d .
Cl2 Cl 0.24172(6) 0.50533(8) -0.06877(4) 0.0719(4) Uani 1 1 d .
Bi3 Bi 0.245123(5) 0.862413(10) -0.239498(5) 0.03519(3) Uani 1 1 d .
Cl3 Cl 0.19472(3) 0.30909(6) -0.17899(4) 0.0420(2) Uani 1 1 d .
Cl4 Cl 0.31863(3) 0.50281(7) -0.18485(3) 0.0392(2) Uani 1 1 d .
Cl5 Cl 0.31334(3) 0.31022(6) -0.31805(3) 0.0333(2) Uani 1 1 d .
Cl6 Cl 0.42318(3) 0.52492(7) -0.29233(4) 0.0475(3) Uani 1 1 d .
Cl7 Cl 0.29651(4) 0.52859(7) -0.41756(3) 0.0512(3) Uani 1 1 d .
Cl8 Cl 0.19731(4) 0.51435(7) -0.30904(4) 0.0489(3) Uani 1 1 d .
Cl9 Cl 0.30488(4) 0.73261(7) -0.30747(4) 0.0519(3) Uani 1 1 d .
Cl10 Cl 0.28278(4) 1.01357(7) -0.29489(3) 0.0437(2) Uani 1 1 d .
Cl11 Cl 0.15235(5) 0.86082(10) -0.31754(5) 0.0764(4) Uani 1 1 d .
Cl12 Cl 0.20645(3) 1.01296(7) -0.18746(3) 0.0415(2) Uani 1 1 d .
Cl13 Cl 0.34416(3) 0.85893(7) -0.15916(3) 0.0402(2) Uani 1 1 d .
Cl14 Cl 0.20065(4) 0.73218(7) -0.16257(4) 0.0578(3) Uani 1 1 d .
C101 C -0.0241(2) 0.6391(5) 0.5553(4) 0.1287(16) Uani 1 1 d U
H10A H -0.0600 0.6497 0.5618 0.154 Uiso 1 1 calc R
N101 N 0.17132(14) 0.6768(3) 0.52012(15) 0.0620(11) Uani 1 1 d .
C102 C -0.0146(2) 0.6521(5) 0.4994(3) 0.1326(17) Uani 1 1 d U
H10B H -0.0430 0.6763 0.4702 0.159 Uiso 1 1 calc R
N102 N 0.29179(11) 1.1689(3) 0.50308(12) 0.0482(9) Uani 1 1 d .
C103 C 0.0368(2) 0.6284(5) 0.4887(3) 0.122(3) Uani 1 1 d .
H10C H 0.0421 0.6321 0.4513 0.146 Uiso 1 1 calc R
C104 C 0.08096(19) 0.5993(4) 0.5311(2) 0.0791(18) Uani 1 1 d .
C105 C 0.0710(2) 0.5917(4) 0.5874(3) 0.093(2) Uani 1 1 d .
H10D H 0.1007 0.5731 0.6167 0.112 Uiso 1 1 calc R
C106 C 0.0187(2) 0.6108(5) 0.6015(3) 0.106(2) Uani 1 1 d .
H10E H 0.0129 0.6050 0.6387 0.128 Uiso 1 1 calc R
C107 C 0.13985(19) 0.5768(4) 0.5241(2) 0.0786(17) Uani 1 1 d .
H10F H 0.1591 0.5362 0.5565 0.094 Uiso 1 1 calc R
H10G H 0.1387 0.5356 0.4898 0.094 Uiso 1 1 calc R
C108 C 0.1912(2) 0.7302(4) 0.56679(19) 0.0841(18) Uani 1 1 d .
H10H H 0.1879 0.7031 0.6021 0.101 Uiso 1 1 calc R
C109 C 0.2165(2) 0.8245(4) 0.56453(18) 0.0736(16) Uani 1 1 d .
H10I H 0.2307 0.8607 0.5982 0.088 Uiso 1 1 calc R
C110 C 0.22141(13) 0.8669(3) 0.51235(15) 0.0468(10) Uani 1 1 d .
C111 C 0.20195(17) 0.8065(3) 0.46535(16) 0.0573(12) Uani 1 1 d .
H11A H 0.2059 0.8300 0.4295 0.069 Uiso 1 1 calc R
C112 C 0.17720(19) 0.7136(4) 0.46983(19) 0.0697(14) Uani 1 1 d .
H11B H 0.1640 0.6745 0.4370 0.084 Uiso 1 1 calc R
C113 C 0.24633(12) 0.9718(3) 0.50901(13) 0.0426(10) Uani 1 1 d .
C114 C 0.26582(15) 1.0316(3) 0.55809(15) 0.0483(11) Uani 1 1 d .
H11C H 0.2641 1.0051 0.5940 0.058 Uiso 1 1 calc R
C115 C 0.28725(13) 1.1286(3) 0.55330(15) 0.0499(11) Uani 1 1 d .
H11D H 0.2992 1.1682 0.5862 0.060 Uiso 1 1 calc R
C116 C 0.27253(15) 1.1143(3) 0.45547(16) 0.0550(12) Uani 1 1 d .
H11E H 0.2739 1.1436 0.4201 0.066 Uiso 1 1 calc R
C117 C 0.25067(15) 1.0155(3) 0.45775(15) 0.0519(12) Uani 1 1 d .
H11F H 0.2387 0.9780 0.4241 0.062 Uiso 1 1 calc R
C118 C 0.31719(15) 1.2729(3) 0.4990(2) 0.0596(13) Uani 1 1 d .
H11G H 0.3009 1.3234 0.5212 0.072 Uiso 1 1 calc R
H11H H 0.3096 1.2960 0.4595 0.072 Uiso 1 1 calc R
C119 C 0.37974(13) 1.2674(3) 0.52135(15) 0.0417(10) Uani 1 1 d .
C120 C 0.41312(13) 1.2090(3) 0.49157(14) 0.0404(10) Uani 1 1 d .
H12A H 0.3970 1.1737 0.4582 0.048 Uiso 1 1 calc R
C121 C 0.47042(13) 1.2042(3) 0.51213(15) 0.0410(10) Uani 1 1 d .
H12B H 0.4926 1.1640 0.4931 0.049 Uiso 1 1 calc R
C122 C 0.49476(14) 1.2589(3) 0.56072(15) 0.0439(10) Uani 1 1 d .
H12C H 0.5333 1.2570 0.5735 0.053 Uiso 1 1 calc R
C123 C 0.46213(15) 1.3167(3) 0.59070(15) 0.0470(11) Uani 1 1 d .
H12D H 0.4785 1.3518 0.6240 0.056 Uiso 1 1 calc R
C124 C 0.40435(15) 1.3214(3) 0.57036(15) 0.0476(11) Uani 1 1 d .
H12E H 0.3823 1.3611 0.5898 0.057 Uiso 1 1 calc R
C201 C 0.57356(18) 0.0026(3) 0.36678(18) 0.0714(13) Uani 1 1 d .
H20A H 0.5945 -0.0583 0.3754 0.086 Uiso 1 1 calc R
N201 N 0.48284(11) 0.3480(2) 0.37603(11) 0.0380(8) Uani 1 1 d .
C202 C 0.59221(17) 0.0805(3) 0.33752(17) 0.0634(13) Uani 1 1 d .
H20B H 0.6269 0.0743 0.3275 0.076 Uiso 1 1 calc R
C203 C 0.56114(15) 0.1676(3) 0.32259(14) 0.0495(11) Uani 1 1 d .
H20C H 0.5743 0.2198 0.3016 0.059 Uiso 1 1 calc R
C204 C 0.50989(13) 0.1798(3) 0.33826(13) 0.0361(9) Uani 1 1 d .
C205 C 0.49100(14) 0.1031(3) 0.36966(14) 0.0404(10) Uani 1 1 d .
H20D H 0.4571 0.1112 0.3811 0.048 Uiso 1 1 calc R
C206 C 0.52225(18) 0.0140(3) 0.38427(17) 0.0602(13) Uani 1 1 d .
H20E H 0.5096 -0.0383 0.4056 0.072 Uiso 1 1 calc R
C207 C 0.47682(15) 0.2787(3) 0.32420(14) 0.0446(10) Uani 1 1 d .
H20F H 0.4377 0.2615 0.3106 0.053 Uiso 1 1 calc R
H20G H 0.4898 0.3157 0.2939 0.053 Uiso 1 1 calc R
C208 C 0.53474(14) 0.3706(3) 0.40511(16) 0.0453(11) Uani 1 1 d .
H20H H 0.5657 0.3456 0.3921 0.054 Uiso 1 1 calc R
C209 C 0.54193(15) 0.4293(3) 0.45306(16) 0.0490(11) Uani 1 1 d .
H20I H 0.5779 0.4436 0.4732 0.059 Uiso 1 1 calc R
C210 C 0.49582(14) 0.4691(3) 0.47302(15) 0.0392(9) Uani 1 1 d .
C211 C 0.44332(15) 0.4461(3) 0.44017(15) 0.0464(11) Uani 1 1 d .
H21A H 0.4115 0.4716 0.4513 0.056 Uiso 1 1 calc R
C212 C 0.43804(15) 0.3869(3) 0.39206(15) 0.0463(11) Uani 1 1 d .
H21B H 0.4027 0.3734 0.3702 0.056 Uiso 1 1 calc R
C301 C 0.14756(15) 1.2044(4) -0.51090(16) 0.0574(12) Uani 1 1 d .
H30A H 0.1420 1.2018 -0.5506 0.069 Uiso 1 1 calc R
N301 N 0.12172(9) 1.2177(2) -0.30607(11) 0.0386(8) Uani 1 1 d .
C302 C 0.13011(15) 1.1218(4) -0.48090(17) 0.0619(13) Uani 1 1 d .
H30B H 0.1126 1.0640 -0.5005 0.074 Uiso 1 1 calc R
C303 C 0.13895(14) 1.1259(3) -0.42120(16) 0.0498(11) Uani 1 1 d .
H30C H 0.1275 1.0705 -0.4010 0.060 Uiso 1 1 calc R
C304 C 0.16474(12) 1.2123(3) -0.39201(14) 0.0367(9) Uani 1 1 d .
C305 C 0.17995(13) 1.2948(3) -0.42367(16) 0.0470(11) Uani 1 1 d .
H30D H 0.1953 1.3550 -0.4049 0.056 Uiso 1 1 calc R
C306 C 0.17272(14) 1.2889(3) -0.48205(16) 0.0516(11) Uani 1 1 d .
H30E H 0.1852 1.3434 -0.5021 0.062 Uiso 1 1 calc R
C307 C 0.17544(13) 1.2179(3) -0.32809(14) 0.0477(11) Uani 1 1 d .
H30F H 0.1962 1.2812 -0.3154 0.057 Uiso 1 1 calc R
H30G H 0.1981 1.1585 -0.3122 0.057 Uiso 1 1 calc R
C308 C 0.10243(14) 1.1283(3) -0.28791(15) 0.0445(10) Uani 1 1 d .
H30H H 0.1220 1.0664 -0.2898 0.053 Uiso 1 1 calc R
C309 C 0.05460(14) 1.1264(3) -0.26679(14) 0.0412(9) Uani 1 1 d .
H30I H 0.0416 1.0634 -0.2549 0.049 Uiso 1 1 calc R
C310 C 0.02505(12) 1.2186(3) -0.26295(13) 0.0360(9) Uani 1 1 d .
C311 C 0.04570(13) 1.3095(3) -0.28334(16) 0.0457(10) Uani 1 1 d .
H31A H 0.0265 1.3723 -0.2829 0.055 Uiso 1 1 calc R
C312 C 0.09359(14) 1.3074(3) -0.30388(16) 0.0482(10) Uani 1 1 d .
H31B H 0.1071 1.3692 -0.3166 0.058 Uiso 1 1 calc R
C401 C 0.36772(15) 0.8132(3) 0.51282(16) 0.0565(12) Uani 1 1 d .
H40A H 0.3762 0.8140 0.5526 0.068 Uiso 1 1 calc R
N401 N 0.37828(10) 0.8091(2) 0.30590(10) 0.0350(7) Uani 1 1 d .
C402 C 0.38210(16) 0.8985(3) 0.48364(16) 0.0570(12) Uani 1 1 d .
H40B H 0.4005 0.9557 0.5031 0.068 Uiso 1 1 calc R
C403 C 0.36841(14) 0.8967(3) 0.42459(14) 0.0447(10) Uani 1 1 d .
H40C H 0.3770 0.9542 0.4041 0.054 Uiso 1 1 calc R
C404 C 0.34187(12) 0.8102(3) 0.39481(13) 0.0387(9) Uani 1 1 d .
C405 C 0.32958(13) 0.7257(3) 0.42536(15) 0.0456(11) Uani 1 1 d .
H40D H 0.3133 0.6665 0.4061 0.055 Uiso 1 1 calc R
C406 C 0.34139(14) 0.7275(3) 0.48547(16) 0.0514(11) Uani 1 1 d .
H40E H 0.3315 0.6714 0.5062 0.062 Uiso 1 1 calc R
C407 C 0.32686(13) 0.8098(3) 0.33017(13) 0.0451(10) Uani 1 1 d .
H40F H 0.3045 0.7484 0.3171 0.054 Uiso 1 1 calc R
H40G H 0.3048 0.8714 0.3169 0.054 Uiso 1 1 calc R
C408 C 0.39912(12) 0.9004(3) 0.29075(13) 0.0368(9) Uani 1 1 d .
H40H H 0.3805 0.9627 0.2945 0.044 Uiso 1 1 calc R
C409 C 0.44681(12) 0.9021(2) 0.27011(13) 0.0333(8) Uani 1 1 d .
H40I H 0.4615 0.9659 0.2614 0.040 Uiso 1 1 calc R
C410 C 0.47424(12) 0.8083(2) 0.26167(12) 0.0282(8) Uani 1 1 d .
C411 C 0.45097(12) 0.7156(3) 0.27656(12) 0.0338(8) Uani 1 1 d .
H41A H 0.4680 0.6518 0.2722 0.041 Uiso 1 1 calc R
C412 C 0.40253(13) 0.7186(3) 0.29780(13) 0.0360(9) Uani 1 1 d .
H41B H 0.3865 0.6562 0.3066 0.043 Uiso 1 1 calc R
O501 O 0.0000 1.1146(8) 0.2500 0.261(7) Uani 1 2 d S
C501 C -0.04326(18) 0.9102(4) 0.07694(16) 0.232(5) Uani 1 1 d G
H50A H -0.0484 0.8493 0.0551 0.278 Uiso 1 1 calc R
C502 C 0.0011(2) 0.9767(4) 0.0740(2) 0.241(6) Uani 1 1 d G
H50B H 0.0257 0.9604 0.0502 0.289 Uiso 1 1 calc R
C503 C 0.0087(3) 1.0678(4) 0.1066(3) 0.248(4) Uani 1 1 d G
H50C H 0.0384 1.1123 0.1046 0.297 Uiso 1 1 calc R
C504 C -0.0280(3) 1.0922(4) 0.1421(2) 0.248(4) Uani 1 1 d GU
C505 C -0.0724(3) 1.0256(5) 0.1451(2) 0.190(3) Uani 1 1 d G
H50D H -0.0969 1.0420 0.1689 0.228 Uiso 1 1 calc R
C506 C -0.0800(2) 0.9346(4) 0.1125(2) 0.200(4) Uani 1 1 d G
H50E H -0.1097 0.8901 0.1145 0.240 Uiso 1 1 calc R
C507 C -0.0166(6) 1.1699(9) 0.1972(4) 0.248(4) Uani 1 1 d U
H50F H 0.0125 1.2194 0.1932 0.297 Uiso 1 1 calc R
H50G H -0.0503 1.2093 0.1981 0.297 Uiso 1 1 calc R

loop_
_atom_site_aniso_label
_atom_site_aniso_U_11
_atom_site_aniso_U_22
_atom_site_aniso_U_33
_atom_site_aniso_U_23
_atom_site_aniso_U_13
_atom_site_aniso_U_12
Bi1 0.04451(6) 0.03479(6) 0.05240(7) -0.00956(5) 0.01716(5) -0.00200(5)
Cl1 0.0384(11) 0.0750(15) 0.1064(18) -0.0414(13) 0.0255(11) -0.0015(11)
Cl1' 0.0333(14) 0.0562(18) 0.172(4) -0.048(2) 0.0256(19) -0.0086(13)
Cl1" 0.0560(16) 0.067(2) 0.112(3) 0.0139(19) 0.0467(16) 0.0214(15)
Bi2 0.03386(5) 0.02895(5) 0.02428(5) -0.00264(4) 0.00764(4) -0.00294(4)
Cl2 0.1396(9) 0.0468(5) 0.0367(4) -0.0114(4) 0.0353(5) -0.0211(5)
Bi3 0.03590(5) 0.03785(6) 0.02860(6) -0.00501(5) -0.00097(5) 0.00660(5)
Cl3 0.0477(4) 0.0327(4) 0.0444(4) -0.0055(3) 0.0063(3) -0.0024(3)
Cl4 0.0386(4) 0.0478(4) 0.0311(4) -0.0031(3) 0.0070(3) -0.0021(3)
Cl5 0.0350(3) 0.0297(4) 0.0327(4) -0.0005(3) 0.0006(3) -0.0043(3)
Cl6 0.0420(4) 0.0346(4) 0.0662(5) 0.0046(4) 0.0113(4) -0.0080(3)
Cl7 0.0903(6) 0.0387(4) 0.0259(4) 0.0055(3) 0.0146(4) 0.0152(4)
Cl8 0.0427(4) 0.0507(5) 0.0483(5) -0.0011(4) -0.0029(4) -0.0034(4)
Cl9 0.0636(5) 0.0308(4) 0.0642(5) -0.0107(4) 0.0199(4) 0.0017(4)
Cl10 0.0602(5) 0.0457(4) 0.0256(3) 0.0038(3) 0.0094(3) 0.0146(4)
Cl11 0.0612(6) 0.0890(7) 0.0637(6) -0.0251(6) -0.0234(5) 0.0158(5)
Cl12 0.0480(4) 0.0449(4) 0.0298(4) -0.0032(3) 0.0041(3) 0.0124(3)
Cl13 0.0367(4) 0.0459(4) 0.0358(4) 0.0038(3) 0.0024(3) 0.0017(3)
Cl14 0.0720(5) 0.0353(4) 0.0734(5) -0.0097(4) 0.0319(4) -0.0068(4)
C101 0.065(3) 0.095(4) 0.2099(9) 0.035(3) -0.0095(13) 0.022(3)
N101 0.0649(18) 0.0569(19) 0.065(2) 0.0010(17) 0.0153(16) 0.0198(16)
C102 0.064(3) 0.107(4) 0.2028(11) 0.061(3) -0.0289(15) 0.004(3)
N102 0.0307(13) 0.071(2) 0.0420(15) 0.0012(15) 0.0053(12) 0.0072(13)
C103 0.088(4) 0.082(4) 0.175(6) 0.034(4) -0.022(4) -0.011(3)
C104 0.064(3) 0.049(2) 0.115(4) 0.003(3) -0.004(3) -0.008(2)
C105 0.058(3) 0.086(4) 0.128(5) 0.010(3) 0.000(3) 0.007(3)
C106 0.063(3) 0.115(5) 0.135(5) 0.001(4) 0.006(3) 0.007(3)
C107 0.073(3) 0.057(3) 0.105(4) -0.004(3) 0.017(3) 0.008(2)
C108 0.122(4) 0.083(3) 0.047(2) 0.013(2) 0.014(2) -0.019(3)
C109 0.088(3) 0.095(3) 0.038(2) -0.003(2) 0.014(2) -0.016(3)
C110 0.0362(16) 0.067(2) 0.0374(17) -0.0027(17) 0.0079(14) 0.0167(16)
C111 0.071(2) 0.062(2) 0.0415(18) -0.0178(17) 0.0173(17) 0.0080(19)
C112 0.084(3) 0.066(3) 0.058(2) -0.020(2) 0.013(2) 0.013(2)
C113 0.0297(15) 0.078(2) 0.0183(14) -0.0043(15) 0.0013(12) 0.0159(15)
C114 0.0485(18) 0.065(2) 0.0324(17) -0.0008(17) 0.0099(14) 0.0051(17)
C115 0.0323(15) 0.085(3) 0.0307(16) -0.0108(17) 0.0029(13) 0.0119(17)
C116 0.0442(18) 0.086(3) 0.0351(18) 0.0103(19) 0.0085(15) 0.0058(19)
C117 0.0435(18) 0.084(3) 0.0266(16) -0.0025(18) 0.0045(14) 0.0003(18)
C118 0.0385(18) 0.062(2) 0.078(3) 0.003(2) 0.0116(18) 0.0097(17)
C119 0.0345(15) 0.0458(19) 0.0462(18) 0.0032(15) 0.0116(14) 0.0041(14)
C120 0.0352(15) 0.0499(19) 0.0349(16) -0.0041(15) 0.0044(13) 0.0037(14)
C121 0.0384(15) 0.0402(18) 0.0460(18) 0.0038(15) 0.0122(14) 0.0068(14)
C122 0.0421(17) 0.0404(18) 0.0462(19) 0.0041(16) 0.0019(15) -0.0031(15)
C123 0.058(2) 0.0389(18) 0.0387(18) 0.0000(16) -0.0022(16) 0.0051(16)
C124 0.0496(18) 0.053(2) 0.0431(18) -0.0013(16) 0.0151(15) 0.0107(16)
C201 0.071(2) 0.064(2) 0.061(2) -0.0309(19) -0.030(2) 0.0346(18)
N201 0.0449(14) 0.0301(13) 0.0340(14) 0.0016(11) -0.0036(12) 0.0013(11)
C202 0.053(2) 0.080(3) 0.057(2) -0.022(2) 0.0087(18) 0.0195(19)
C203 0.0483(18) 0.070(2) 0.0309(16) -0.0055(17) 0.0098(14) -0.0003(18)
C204 0.0395(16) 0.0389(17) 0.0284(15) -0.0075(13) 0.0034(13) 0.0007(13)
C205 0.0477(17) 0.0344(17) 0.0369(17) 0.0009(14) 0.0036(14) -0.0084(14)
C206 0.079(3) 0.040(2) 0.047(2) 0.0007(17) -0.020(2) -0.0098(19)
C207 0.0496(18) 0.0453(19) 0.0363(17) 0.0026(15) 0.0029(15) -0.0064(16)
C208 0.0393(17) 0.0400(18) 0.053(2) -0.0014(16) 0.0018(16) -0.0044(14)
C209 0.0475(19) 0.0398(19) 0.053(2) -0.0094(17) -0.0058(17) 0.0005(16)
C210 0.0433(17) 0.0289(16) 0.0421(18) 0.0035(14) 0.0013(14) 0.0045(13)
C211 0.0446(18) 0.047(2) 0.0442(19) -0.0023(17) 0.0007(15) 0.0054(16)
C212 0.0436(18) 0.045(2) 0.0461(19) -0.0010(16) -0.0003(16) 0.0039(15)
C301 0.0451(18) 0.088(3) 0.0395(18) -0.008(2) 0.0083(15) 0.0151(19)
N301 0.0169(10) 0.0627(17) 0.0363(13) -0.0123(13) 0.0054(10) 0.0031(11)
C302 0.0424(18) 0.082(3) 0.062(2) -0.036(2) 0.0119(17) -0.0044(19)
C303 0.0400(16) 0.060(2) 0.053(2) -0.0111(17) 0.0176(15) -0.0098(16)
C304 0.0255(13) 0.0391(17) 0.0479(17) -0.0065(14) 0.0127(12) 0.0024(12)
C305 0.0336(15) 0.051(2) 0.057(2) -0.0066(17) 0.0092(15) 0.0115(15)
C306 0.0376(16) 0.065(2) 0.053(2) 0.0138(18) 0.0101(15) 0.0142(16)
C307 0.0300(14) 0.073(2) 0.0439(17) -0.0053(17) 0.0154(13) 0.0113(15)
C308 0.0504(17) 0.0374(17) 0.0477(18) 0.0047(15) 0.0150(15) 0.0150(14)
C309 0.0487(17) 0.0352(17) 0.0429(17) 0.0063(14) 0.0167(14) 0.0071(14)
C310 0.0311(14) 0.0417(18) 0.0351(15) -0.0002(14) 0.0064(12) 0.0003(13)
C311 0.0316(14) 0.0413(18) 0.071(2) -0.0017(16) 0.0274(14) 0.0027(13)
C312 0.0470(17) 0.0382(18) 0.065(2) -0.0067(16) 0.0260(15) -0.0053(15)
C401 0.0525(19) 0.078(3) 0.0345(18) -0.0036(18) -0.0004(16) 0.0266(18)
N401 0.0241(11) 0.0551(16) 0.0228(12) 0.0004(12) -0.0023(10) -0.0040(11)
C402 0.065(2) 0.056(2) 0.042(2) -0.0024(18) -0.0077(18) 0.0205(18)
C403 0.0474(18) 0.049(2) 0.0339(17) -0.0017(15) -0.0006(15) 0.0098(16)
C404 0.0289(14) 0.062(2) 0.0255(14) 0.0005(15) 0.0059(12) 0.0080(14)
C405 0.0280(15) 0.067(2) 0.0410(18) 0.0002(17) 0.0044(14) 0.0008(15)
C406 0.0456(18) 0.063(2) 0.0450(19) 0.0177(17) 0.0082(15) 0.0136(17)
C407 0.0324(15) 0.077(2) 0.0274(15) -0.0016(16) 0.0100(12) -0.0040(16)
C408 0.0331(15) 0.0457(18) 0.0306(15) -0.0013(14) 0.0046(12) 0.0079(13)
C409 0.0391(15) 0.0285(15) 0.0319(15) 0.0017(13) 0.0062(12) 0.0033(12)
C410 0.0323(13) 0.0269(14) 0.0221(13) -0.0010(12) -0.0024(11) -0.0042(12)
C411 0.0372(15) 0.0356(16) 0.0280(14) -0.0015(13) 0.0054(12) -0.0009(13)
C412 0.0373(15) 0.0409(17) 0.0303(15) -0.0028(14) 0.0079(12) -0.0082(13)
O501 0.472(18) 0.168(9) 0.138(7) 0.000 0.051(9) 0.000
C501 0.213(8) 0.333(12) 0.105(5) -0.069(7) -0.070(5) 0.128(8)
C502 0.096(4) 0.505(16) 0.115(6) 0.033(8) 0.004(4) 0.135(6)
C503 0.358(10) 0.220(6) 0.151(6) 0.071(5) 0.018(6) -0.018(7)
C504 0.358(10) 0.220(6) 0.151(6) 0.071(5) 0.018(6) -0.018(7)
C505 0.101(5) 0.245(7) 0.193(6) 0.152(5) -0.042(4) -0.034(5)
C506 0.221(8) 0.182(8) 0.144(6) -0.032(6) -0.089(6) -0.030(7)
C507 0.358(10) 0.220(6) 0.151(6) 0.071(5) 0.018(6) -0.018(7)

loop_
_atom_type_symbol
_atom_type_description
_atom_type_scat_dispersion_real
_atom_type_scat_dispersion_imag
_atom_type_scat_source
C C 0.0033 0.0016 'International Tables Vol C Tables 4.2.6.8 and 6.1.1.4'
H H 0.0000 0.0000 'International Tables Vol C Tables 4.2.6.8 and 6.1.1.4'
N N 0.0061 0.0033 'International Tables Vol C Tables 4.2.6.8 and 6.1.1.4'
Cl Cl 0.1484 0.1585 'International Tables Vol C Tables 4.2.6.8 and 6.1.1.4'
Bi Bi -4.1077 10.2566 'International Tables Vol C Tables 4.2.6.8 and 6.1.1.4'
O O 0.0106 0.0060 'International Tables Vol C Tables 4.2.6.8 and 6.1.1.4'

loop_
_geom_angle_atom_site_label_1
_geom_angle_atom_site_label_2
_geom_angle_atom_site_label_3
_geom_angle
_geom_angle_site_symmetry_3
Cl1 Bi1 Cl2 91.85(8) .
Cl1 Bi1 Cl3 84.88(7) .
Cl2 Bi1 Cl3 90.66(3) .
Cl1 Bi1 Cl1" 14.32(11) .
Cl2 Bi1 Cl1" 77.84(10) .
Cl3 Bi1 Cl1" 88.06(9) .
Cl1 Bi1 Cl1' 19.06(13) .
Cl2 Bi1 Cl1' 110.13(12) .
Cl3 Bi1 Cl1' 90.16(8) .
Cl1" Bi1 Cl1' 32.39(15) .
Cl1 Bi1 Cl14 90.89(7) .
Cl2 Bi1 Cl14 85.86(3) .
Cl3 Bi1 Cl14 174.43(3) .
Cl1" Bi1 Cl14 86.96(9) .
Cl1' Bi1 Cl14 86.97(8) .
Cl1 Bi1 Cl4 172.92(7) .
Cl2 Bi1 Cl4 82.93(4) .
Cl3 Bi1 Cl4 90.39(3) .
Cl1" Bi1 Cl4 160.68(9) .
Cl1' Bi1 Cl4 166.92(12) .
Cl14 Bi1 Cl4 93.49(3) .
Cl1" Cl1 Cl1' 152.1(6) .
Cl1" Cl1 Bi1 93.2(4) .
Cl1' Cl1 Bi1 88.5(3) .
Cl1 Cl1' Cl1" 12.0(3) .
Cl1 Cl1' Bi1 72.4(3) .
Cl1" Cl1' Bi1 73.67(19) .
Cl1 Cl1" Cl1' 15.9(4) .
Cl1 Cl1" Bi1 72.4(4) .
Cl1' Cl1" Bi1 73.9(2) .
Cl7 Bi2 Cl5 88.40(3) .
Cl7 Bi2 Cl6 93.59(3) .
Cl5 Bi2 Cl6 91.24(2) .
Cl7 Bi2 Cl8 93.15(3) .
Cl5 Bi2 Cl8 91.98(3) .
Cl6 Bi2 Cl8 172.60(3) .
Cl7 Bi2 Cl9 86.41(3) .
Cl5 Bi2 Cl9 174.62(3) .
Cl6 Bi2 Cl9 90.48(3) .
Cl8 Bi2 Cl9 86.91(3) .
Cl7 Bi2 Cl4 175.51(3) .
Cl5 Bi2 Cl4 92.55(2) .
Cl6 Bi2 Cl4 90.78(3) .
Cl8 Bi2 Cl4 82.43(3) .
Cl9 Bi2 Cl4 92.53(3) .
Cl12 Bi3 Cl10 83.91(3) .
Cl12 Bi3 Cl11 89.98(3) .
Cl10 Bi3 Cl11 89.34(4) .
Cl12 Bi3 Cl13 91.87(3) .
Cl10 Bi3 Cl13 90.83(3) .
Cl11 Bi3 Cl13 178.16(3) .
Cl12 Bi3 Cl14 84.22(3) .
Cl10 Bi3 Cl14 167.72(3) .
Cl11 Bi3 Cl14 93.75(4) .
Cl13 Bi3 Cl14 86.45(3) .
Cl12 Bi3 Cl9 166.01(3) .
Cl10 Bi3 Cl9 82.55(3) .
Cl11 Bi3 Cl9 93.35(4) .
Cl13 Bi3 Cl9 84.85(3) .
Cl14 Bi3 Cl9 109.08(3) .
Bi2 Cl4 Bi1 102.40(2) .
Bi2 Cl9 Bi3 127.14(4) .
Bi1 Cl14 Bi3 120.25(4) .
C106 C101 C102 122.3(6) .
C106 C101 H10A 118.8 .
C102 C101 H10A 118.9 .
C108 N101 C112 119.7(4) .
C108 N101 C107 119.5(4) .
C112 N101 C107 120.7(4) .
C103 C102 C101 119.0(6) .
C103 C102 H10B 120.5 .
C101 C102 H10B 120.5 .
C115 N102 C116 119.1(3) .
C115 N102 C118 121.3(3) .
C116 N102 C118 119.6(3) .
C102 C103 C104 122.6(7) .
C102 C103 H10C 118.7 .
C104 C103 H10C 118.7 .
C103 C104 C105 117.2(5) .
C103 C104 C107 126.5(6) .
C105 C104 C107 116.3(4) .
C106 C105 C104 123.6(5) .
C106 C105 H10D 118.2 .
C104 C105 H10D 118.2 .
C101 C106 C105 115.1(7) .
C101 C106 H10E 122.5 .
C105 C106 H10E 122.5 .
N101 C107 C104 110.9(4) .
N101 C107 H10F 109.5 .
C104 C107 H10F 109.5 .
N101 C107 H10G 109.5 .
C104 C107 H10G 109.5 .
H10F C107 H10G 108.1 .
N101 C108 C109 121.3(4) .
N101 C108 H10H 119.4 .
C109 C108 H10H 119.4 .
C108 C109 C110 120.3(4) .
C108 C109 H10I 119.8 .
C110 C109 H10I 119.8 .
C111 C110 C109 116.0(4) .
C111 C110 C113 123.0(3) .
C109 C110 C113 120.9(3) .
C112 C111 C110 121.3(4) .
C112 C111 H11A 119.3 .
C110 C111 H11A 119.3 .
N101 C112 C111 121.2(4) .
N101 C112 H11B 119.4 .
C111 C112 H11B 119.4 .
C117 C113 C114 116.8(4) .
C117 C113 C110 121.7(3) .
C114 C113 C110 121.5(3) .
C115 C114 C113 119.9(3) .
C115 C114 H11C 120.0 .
C113 C114 H11C 120.0 .
N102 C115 C114 122.2(3) .
N102 C115 H11D 118.9 .
C114 C115 H11D 118.9 .
N102 C116 C117 121.2(4) .
N102 C116 H11E 119.4 .
C117 C116 H11E 119.4 .
C113 C117 C116 120.7(3) .
C113 C117 H11F 119.6 .
C116 C117 H11F 119.6 .
N102 C118 C119 110.0(3) .
N102 C118 H11G 109.7 .
C119 C118 H11G 109.7 .
N102 C118 H11H 109.7 .
C119 C118 H11H 109.7 .
H11G C118 H11H 108.2 .
C124 C119 C120 119.7(3) .
C124 C119 C118 120.5(3) .
C120 C119 C118 119.7(3) .
C121 C120 C119 119.6(3) .
C121 C120 H12A 120.2 .
C119 C120 H12A 120.2 .
C122 C121 C120 120.4(3) .
C122 C121 H12B 119.8 .
C120 C121 H12B 119.8 .
C121 C122 C123 120.5(3) .
C121 C122 H12C 119.7 .
C123 C122 H12C 119.7 .
C122 C123 C124 119.3(3) .
C122 C123 H12D 120.3 .
C124 C123 H12D 120.3 .
C119 C124 C123 120.4(3) .
C119 C124 H12E 119.8 .
C123 C124 H12E 119.8 .
C202 C201 C206 119.6(4) .
C202 C201 H20A 120.2 .
C206 C201 H20A 120.2 .
C212 N201 C208 121.1(3) .
C212 N201 C207 120.6(3) .
C208 N201 C207 118.3(3) .
C201 C202 C203 120.8(4) .
C201 C202 H20B 119.6 .
C203 C202 H20B 119.6 .
C202 C203 C204 120.7(4) .
C202 C203 H20C 119.6 .
C204 C203 H20C 119.6 .
C205 C204 C203 119.3(3) .
C205 C204 C207 119.9(3) .
C203 C204 C207 120.7(3) .
C204 C205 C206 120.0(4) .
C204 C205 H20D 120.0 .
C206 C205 H20D 120.0 .
C205 C206 C201 119.5(4) .
C205 C206 H20E 120.2 .
C201 C206 H20E 120.2 .
C204 C207 N201 110.7(3) .
C204 C207 H20F 109.5 .
N201 C207 H20F 109.5 .
C204 C207 H20G 109.5 .
N201 C207 H20G 109.5 .
H20F C207 H20G 108.1 .
N201 C208 C209 120.2(3) .
N201 C208 H20H 119.9 .
C209 C208 H20H 119.9 .
C208 C209 C210 120.9(3) .
C208 C209 H20I 119.5 .
C210 C209 H20I 119.5 .
C211 C210 C209 116.3(3) .
C211 C210 C210 123.2(4) 3_666
C209 C210 C210 120.5(4) 3_666
C212 C211 C210 120.8(4) .
C212 C211 H21A 119.6 .
C210 C211 H21A 119.6 .
N201 C212 C211 120.7(3) .
N201 C212 H21B 119.7 .
C211 C212 H21B 119.7 .
C306 C301 C302 119.8(4) .
C306 C301 H30A 120.1 .
C302 C301 H30A 120.1 .
C308 N301 C312 119.9(3) .
C308 N301 C307 120.1(3) .
C312 N301 C307 120.0(3) .
C301 C302 C303 119.8(4) .
C301 C302 H30B 120.1 .
C303 C302 H30B 120.1 .
C304 C303 C302 120.1(4) .
C304 C303 H30C 119.9 .
C302 C303 H30C 119.9 .
C303 C304 C305 118.3(3) .
C303 C304 C307 121.2(3) .
C305 C304 C307 120.5(3) .
C306 C305 C304 121.2(3) .
C306 C305 H30D 119.4 .
C304 C305 H30D 119.4 .
C301 C306 C305 120.7(4) .
C301 C306 H30E 119.7 .
C305 C306 H30E 119.7 .
C304 C307 N301 111.8(2) .
C304 C307 H30F 109.3 .
N301 C307 H30F 109.3 .
C304 C307 H30G 109.3 .
N301 C307 H30G 109.3 .
H30F C307 H30G 107.9 .
N301 C308 C309 121.2(3) .
N301 C308 H30H 119.4 .
C309 C308 H30H 119.4 .
C308 C309 C310 120.2(3) .
C308 C309 H30I 119.9 .
C310 C309 H30I 119.9 .
C311 C310 C309 116.9(3) .
C311 C310 C310 122.4(2) 2_554
C309 C310 C310 120.7(2) 2_554
C312 C311 C310 120.7(3) .
C312 C311 H31A 119.7 .
C310 C311 H31A 119.7 .
N301 C312 C311 121.1(3) .
N301 C312 H31B 119.4 .
C311 C312 H31B 119.4 .
C406 C401 C402 122.4(4) .
C406 C401 H40A 118.8 .
C402 C401 H40A 118.8 .
C412 N401 C408 120.5(3) .
C412 N401 C407 119.9(3) .
C408 N401 C407 119.6(3) .
C401 C402 C403 118.0(4) .
C401 C402 H40B 121.0 .
C403 C402 H40B 121.0 .
C402 C403 C404 121.6(3) .
C402 C403 H40C 119.2 .
C404 C403 H40C 119.2 .
C405 C404 C403 118.7(3) .
C405 C404 C407 120.5(3) .
C403 C404 C407 120.8(3) .
C404 C405 C406 120.6(3) .
C404 C405 H40D 119.7 .
C406 C405 H40D 119.7 .
C401 C406 C405 118.7(4) .
C401 C406 H40E 120.7 .
C405 C406 H40E 120.7 .
N401 C407 C404 110.4(2) .
N401 C407 H40F 109.6 .
C404 C407 H40F 109.6 .
N401 C407 H40G 109.6 .
C404 C407 H40G 109.6 .
H40F C407 H40G 108.1 .
N401 C408 C409 120.7(3) .
N401 C408 H40H 119.6 .
C409 C408 H40H 119.6 .
C408 C409 C410 120.5(3) .
C408 C409 H40I 119.7 .
C410 C409 H40I 119.7 .
C411 C410 C409 117.2(3) .
C411 C410 C410 121.38(18) 2_655
C409 C410 C410 121.42(18) 2_655
C412 C411 C410 119.8(3) .
C412 C411 H41A 120.1 .
C410 C411 H41A 120.1 .
N401 C412 C411 121.2(3) .
N401 C412 H41B 119.4 .
C411 C412 H41B 119.4 .
C507 O501 C507 120.8(12) 2
C502 C501 C506 120.0 .
C502 C501 H50A 120.0 .
C506 C501 H50A 120.0 .
C503 C502 C501 120.0 .
C503 C502 H50B 120.0 .
C501 C502 H50B 120.0 .
C504 C503 C502 120.0 .
C504 C503 H50C 120.0 .
C502 C503 H50C 120.0 .
C503 C504 C505 120.0 .
C503 C504 C507 127.2(7) .
C505 C504 C507 109.9(6) .
C506 C505 C504 120.0 .
C506 C505 H50D 120.0 .
C504 C505 H50D 120.0 .
C505 C506 C501 120.0 .
C505 C506 H50E 120.0 .
C501 C506 H50E 120.0 .
O501 C507 C504 112.5(8) .
O501 C507 H50F 109.1 .
C504 C507 H50F 109.1 .
O501 C507 H50G 109.1 .
C504 C507 H50G 109.1 .
H50F C507 H50G 107.8 .

loop_
_geom_bond_atom_site_label_1
_geom_bond_atom_site_label_2
_geom_bond_distance
_geom_bond_site_symmetry_2
Bi1 Cl1 2.526(3) .
Bi1 Cl2 2.5444(11) .
Bi1 Cl3 2.5824(10) .
Bi1 Cl1" 2.645(4) .
Bi1 Cl1' 2.649(3) .
Bi1 Cl14 2.8406(11) .
Bi1 Cl4 2.9501(10) .
Cl1 Cl1" 0.655(5) .
Cl1 Cl1' 0.865(6) .
Cl1' Cl1" 1.476(7) .
Bi2 Cl7 2.5824(10) .
Bi2 Cl5 2.6274(9) .
Bi2 Cl6 2.6860(10) .
Bi2 Cl8 2.7779(11) .
Bi2 Cl9 2.7841(10) .
Bi2 Cl4 2.9031(10) .
Bi3 Cl12 2.5709(9) .
Bi3 Cl10 2.6106(9) .
Bi3 Cl11 2.6249(11) .
Bi3 Cl13 2.7651(8) .
Bi3 Cl14 2.8515(11) .
Bi3 Cl9 2.9113(10) .
C101 C106 1.405(9) .
C101 C102 1.410(12) .
C101 H10A 0.9300 .
N101 C108 1.312(6) .
N101 C112 1.324(6) .
N101 C107 1.504(6) .
C102 C103 1.364(9) .
C102 H10B 0.9300 .
N102 C115 1.330(5) .
N102 C116 1.335(5) .
N102 C118 1.477(5) .
C103 C104 1.372(8) .
C103 H10C 0.9300 .
C104 C105 1.417(9) .
C104 C107 1.509(7) .
C105 C106 1.409(8) .
C105 H10D 0.9300 .
C106 H10E 0.9300 .
C107 H10F 0.9700 .
C107 H10G 0.9700 .
C108 C109 1.360(7) .
C108 H10H 0.9300 .
C109 C110 1.385(6) .
C109 H10I 0.9300 .
C110 C111 1.365(5) .
C110 C113 1.479(5) .
C111 C112 1.346(6) .
C111 H11A 0.9300 .
C112 H11B 0.9300 .
C113 C117 1.369(5) .
C113 C114 1.399(5) .
C114 C115 1.359(6) .
C114 H11C 0.9300 .
C115 H11D 0.9300 .
C116 C117 1.376(6) .
C116 H11E 0.9300 .
C117 H11F 0.9300 .
C118 C119 1.514(5) .
C118 H11G 0.9700 .
C118 H11H 0.9700 .
C119 C124 1.386(5) .
C119 C120 1.401(5) .
C120 C121 1.387(4) .
C120 H12A 0.9300 .
C121 C122 1.381(5) .
C121 H12B 0.9300 .
C122 C123 1.387(5) .
C122 H12C 0.9300 .
C123 C124 1.398(5) .
C123 H12D 0.9300 .
C124 H12E 0.9300 .
C201 C202 1.347(6) .
C201 C206 1.407(7) .
C201 H20A 0.9300 .
N201 C212 1.327(5) .
N201 C208 1.347(4) .
N201 C207 1.504(4) .
C202 C203 1.352(6) .
C202 H20B 0.9300 .
C203 C204 1.387(5) .
C203 H20C 0.9300 .
C204 C205 1.370(5) .
C204 C207 1.499(5) .
C205 C206 1.375(5) .
C205 H20D 0.9300 .
C206 H20E 0.9300 .
C207 H20F 0.9700 .
C207 H20G 0.9700 .
C208 C209 1.350(5) .
C208 H20H 0.9300 .
C209 C210 1.405(5) .
C209 H20I 0.9300 .
C210 C211 1.392(5) .
C210 C210 1.488(7) 3_666
C211 C212 1.359(5) .
C211 H21A 0.9300 .
C212 H21B 0.9300 .
C301 C306 1.359(6) .
C301 C302 1.390(6) .
C301 H30A 0.9300 .
N301 C308 1.341(5) .
N301 C312 1.342(5) .
N301 C307 1.510(4) .
C302 C303 1.398(6) .
C302 H30B 0.9300 .
C303 C304 1.387(5) .
C303 H30C 0.9300 .
C304 C305 1.390(5) .
C304 C307 1.496(5) .
C305 C306 1.371(5) .
C305 H30D 0.9300 .
C306 H30E 0.9300 .
C307 H30F 0.9700 .
C307 H30G 0.9700 .
C308 C309 1.364(5) .
C308 H30H 0.9300 .
C309 C310 1.394(5) .
C309 H30I 0.9300 .
C310 C311 1.392(5) .
C310 C310 1.479(6) 2_554
C311 C312 1.358(5) .
C311 H31A 0.9300 .
C312 H31B 0.9300 .
C401 C406 1.367(6) .
C401 C402 1.377(6) .
C401 H40A 0.9300 .
N401 C412 1.332(4) .
N401 C408 1.350(4) .
N401 C407 1.486(4) .
C402 C403 1.381(5) .
C402 H40B 0.9300 .
C403 C404 1.399(5) .
C403 H40C 0.9300 .
C404 C405 1.370(5) .
C404 C407 1.512(4) .
C405 C406 1.405(5) .
C405 H40D 0.9300 .
C406 H40E 0.9300 .
C407 H40F 0.9700 .
C407 H40G 0.9700 .
C408 C409 1.354(5) .
C408 H40H 0.9300 .
C409 C410 1.408(4) .
C409 H40I 0.9300 .
C410 C411 1.390(4) .
C410 C410 1.476(6) 2_655
C411 C412 1.380(5) .
C411 H41A 0.9300 .
C412 H41B 0.9300 .
O501 C507 1.430(11) .
O501 C507 1.430(11) 2
C501 C502 1.3900 .
C501 C506 1.3900 .
C501 H50A 0.9300 .
C502 C503 1.3900 .
C502 H50B 0.9300 .
C503 C504 1.3900 .
C503 H50C 0.9300 .
C504 C505 1.3900 .
C504 C507 1.625(11) .
C505 C506 1.3900 .
C505 H50D 0.9300 .
C506 H50E 0.9300 .
C507 H50F 0.9700 .
C507 H50G 0.9700 .
